data_4513685
loop_
_publ_author_name
'Deng, Mingli'
'Yang, Feilong'
'Yang, Pan'
'Li, Zhouxun'
'Sun, Jinyu'
'Yang, Yongtai'
'Chen, Zhenxia'
'Weng, Linhong'
'Ling, Yun'
'Zhou, Yaming'

_publ_section_title
;
 A Series of Metal--Organic Frameworks Built of Triazolate-Trinuclear and
 Paddlewheel Units: Solid-Solution Framework Approach for Optimizing
 CO2Adsorption and Separation
;
_journal_issue 12
_journal_name_full 'Crystal Growth &amp; Design'
_journal_page_first 5794
_journal_paper_doi 10.1021/acs.cgd.5b01155
_journal_volume 15
_journal_year 2015
_chemical_formula_sum 'C45 H50 N10 O17 Zn5'
_chemical_formula_weight 1329.80
_chemical_name_systematic
;
 ?
;
_space_group_crystal_system orthorhombic
_space_group_IT_number 62
_space_group_name_Hall '-P 2ac 2n'
_space_group_name_H-M_alt 'P n m a'
_symmetry_space_group_name_Hall '-P 2ac 2n'
_symmetry_space_group_name_H-M 'P n m a'
_atom_sites_solution_hydrogens mixed
_audit_creation_method SHELXL-2013
_cell_angle_alpha 90
_cell_angle_beta 90
_cell_angle_gamma 90
_cell_formula_units_Z 4
_cell_length_a 15.1796(19)
_cell_length_b 19.303(2)
_cell_length_c 25.806(3)
_cell_measurement_reflns_used 4470
_cell_measurement_temperature 293(2)
_cell_measurement_theta_max 22.35
_cell_measurement_theta_min 2.59
_cell_volume 7561.5(15)
_computing_cell_refinement 'Bruker SAINT'
_computing_data_collection 'Bruker APEX2'
_computing_data_reduction 'Bruker SAINT'
_computing_molecular_graphics 'Bruker SHELXTL'
_computing_publication_material 'Bruker SHELXTL'
_computing_structure_refinement 'SHELXL-2013 (Sheldrick, 2013)'
_computing_structure_solution 'SHELXS-97 (Sheldrick, 2008)'
_diffrn_ambient_temperature 293(2)
_diffrn_measured_fraction_theta_full 0.984
_diffrn_measured_fraction_theta_max 0.990
_diffrn_measurement_device_type 'Bruker APEX-II CCD'
_diffrn_measurement_method '\f and \w scans'
_diffrn_radiation_type MoK\a
_diffrn_radiation_wavelength 0.71073
_diffrn_reflns_av_R_equivalents 0.1546
_diffrn_reflns_av_unetI/netI 0.1034
_diffrn_reflns_laue_measured_fraction_full 0.984
_diffrn_reflns_laue_measured_fraction_max 0.990
_diffrn_reflns_limit_h_max 18
_diffrn_reflns_limit_h_min -15
_diffrn_reflns_limit_k_max 23
_diffrn_reflns_limit_k_min -23
_diffrn_reflns_limit_l_max 30
_diffrn_reflns_limit_l_min -30
_diffrn_reflns_number 34898
_diffrn_reflns_point_group_measured_fraction_full 0.984
_diffrn_reflns_point_group_measured_fraction_max 0.990
_diffrn_reflns_theta_full 25.242
_diffrn_reflns_theta_max 25.199
_diffrn_reflns_theta_min 1.556
_diffrn_source 'sealed tube'
_exptl_absorpt_coefficient_mu 1.619
_exptl_absorpt_correction_T_max 1.00000
_exptl_absorpt_correction_T_min 0.60000
_exptl_absorpt_correction_type multi-scan
_exptl_absorpt_process_details SADABS
_exptl_crystal_colour colourless
_exptl_crystal_density_diffrn 1.168
_exptl_crystal_description block
_exptl_crystal_F_000 2704
_exptl_crystal_size_max 0.250
_exptl_crystal_size_mid 0.180
_exptl_crystal_size_min 0.160
_refine_diff_density_max 1.137
_refine_diff_density_min -0.759
_refine_diff_density_rms 0.145
_refine_ls_extinction_method none
_refine_ls_goodness_of_fit_ref 1.051
_refine_ls_hydrogen_treatment constr
_refine_ls_matrix_type full
_refine_ls_number_parameters 376
_refine_ls_number_reflns 6954
_refine_ls_number_restraints 62
_refine_ls_restrained_S_all 1.071
_refine_ls_R_factor_all 0.1257
_refine_ls_R_factor_gt 0.0594
_refine_ls_shift/su_max 0.001
_refine_ls_shift/su_mean 0.000
_refine_ls_structure_factor_coef Fsqd
_refine_ls_weighting_details
;
 w=1/[\s^2^(Fo^2^)+(0.0997P)^2^+0.1503P]
 where P=(Fo^2^+2Fc^2^)/3
;
_refine_ls_weighting_scheme calc
_refine_ls_wR_factor_gt 0.1515
_refine_ls_wR_factor_ref 0.1922
_reflns_Friedel_coverage 0.000
_reflns_number_gt 3930
_reflns_number_total 6954
_reflns_threshold_expression 'I > 2\s(I)'
_cod_data_source_file cg5b01155_si_002.cif
_cod_data_source_block MAC-4-D
_cod_depositor_comments 'Adding full bibliography for 4513682--4513688.cif.'
_cod_original_cell_volume 7561.5(16)
_cod_database_code 4513685
_shelx_space_group_comment
;
The symmetry employed for this shelxl refinement is uniquely defined
by the following loop, which should always be used as a source of
symmetry information in preference to the above space-group names.
They are only intended as comments.
;
_shelx_estimated_absorpt_t_min 0.688
_shelx_estimated_absorpt_t_max 0.782

loop_
_space_group_symop_operation_xyz
'x, y, z'
'-x+1/2, -y, z+1/2'
'-x, y+1/2, -z'
'x+1/2, -y+1/2, -z+1/2'
'-x, -y, -z'
'x-1/2, y, -z-1/2'
'x, -y-1/2, z'
'-x-1/2, y-1/2, z-1/2'

loop_
_atom_site_label
_atom_site_type_symbol
_atom_site_fract_x
_atom_site_fract_y
_atom_site_fract_z
_atom_site_U_iso_or_equiv
_atom_site_adp_type
_atom_site_occupancy
_atom_site_site_symmetry_order
_atom_site_calc_flag
_atom_site_refinement_flags_posn
_atom_site_refinement_flags_adp
_atom_site_refinement_flags_occupancy
Zn1 Zn 0.69910(7) 0.7500 0.68767(4) 0.0294(3) Uani 1 2 d S T P
Zn2 Zn 0.52963(6) 0.96428(4) 0.54850(3) 0.0375(2) Uani 1 1 d . . .
Zn3 Zn 0.57345(5) 0.83853(4) 0.76664(3) 0.0301(2) Uani 1 1 d . . .
N1 N 0.6397(4) 0.8346(3) 0.6598(2) 0.0345(13) Uani 1 1 d . . .
N2 N 0.5803(3) 0.8694(3) 0.69184(19) 0.0326(12) Uani 1 1 d . . .
N3 N 0.5737(4) 0.9153(3) 0.61318(19) 0.0376(13) Uani 1 1 d . . .
N4 N 0.4607(3) 0.7859(3) 0.7840(2) 0.0364(13) Uani 1 1 d . . .
N5 N 0.3292(5) 0.7500 0.8057(3) 0.0307(17) Uani 1 2 d S T P
O1 O 0.5269(4) 1.0656(2) 0.5711(2) 0.0593(15) Uani 1 1 d . . .
O2 O 0.4859(4) 1.1207(2) 0.4990(2) 0.0562(14) Uani 1 1 d . . .
O3 O 0.6450(3) 0.9820(3) 0.5091(2) 0.0588(15) Uani 1 1 d . . .
O4 O 0.6027(4) 1.0383(3) 0.4384(2) 0.0584(14) Uani 1 1 d . . .
O5 O 0.8397(5) 1.1209(3) 0.3177(2) 0.082(2) Uani 1 1 d . . .
O6 O 0.9582(4) 1.0609(4) 0.3098(2) 0.094(2) Uani 1 1 d . . .
O7 O 0.6466(4) 0.7500 0.7575(2) 0.0312(14) Uani 1 2 d S T P
H7C H 0.6886 0.7500 0.7793 0.037 Uiso 1 2 d R U P
O8 O 0.5449(13) 1.2500 0.7061(5) 0.174(6) Uani 1 2 d S TU P
O9 O 0.9625(6) 0.9149(5) 0.4720(4) 0.146(4) Uani 1 1 d . U .
C1 C 0.6921(6) 0.8442(5) 0.5690(3) 0.068(3) Uani 1 1 d . . .
H1A H 0.7392 0.8151 0.5809 0.102 Uiso 1 1 calc R U .
H1B H 0.7161 0.8851 0.5533 0.102 Uiso 1 1 calc R U .
H1C H 0.6575 0.8194 0.5439 0.102 Uiso 1 1 calc R U .
C2 C 0.6351(5) 0.8642(4) 0.6139(2) 0.0395(17) Uani 1 1 d . . .
C3 C 0.5424(5) 0.9168(3) 0.6621(2) 0.0375(16) Uani 1 1 d . . .
C4 C 0.4737(6) 0.9658(5) 0.6805(3) 0.070(3) Uani 1 1 d . . .
H4A H 0.4174 0.9433 0.6801 0.105 Uiso 1 1 calc R U .
H4B H 0.4721 1.0055 0.6580 0.105 Uiso 1 1 calc R U .
H4C H 0.4873 0.9804 0.7151 0.105 Uiso 1 1 calc R U .
C5 C 0.5106(5) 1.1189(4) 0.5468(3) 0.0444(18) Uani 1 1 d . . .
C6 C 0.5157(6) 1.1878(4) 0.5741(3) 0.055(2) Uani 1 1 d . . .
C7 C 0.5262(9) 1.1878(5) 0.6267(4) 0.097(4) Uani 1 1 d . U .
H7 H 0.5309 1.1462 0.6447 0.117 Uiso 1 1 calc R U .
C8 C 0.5298(15) 1.2500 0.6528(6) 0.118(6) Uani 1 2 d S TU P
C9 C 0.5059(8) 1.2500 0.5475(4) 0.049(3) Uani 1 2 d S T P
H9 H 0.4931 1.2500 0.5122 0.059 Uiso 1 2 calc R U P
C10 C 0.8866(6) 1.0730(5) 0.3321(3) 0.061(2) Uani 1 1 d . . .
C11 C 0.8591(6) 1.0311(4) 0.3786(3) 0.065(2) Uani 1 1 d . . .
C12 C 0.9221(7) 0.9875(6) 0.4020(4) 0.097(4) Uani 1 1 d . . .
H12 H 0.9766 0.9803 0.3864 0.117 Uiso 1 1 calc R U .
C13 C 0.9013(7) 0.9551(7) 0.4491(5) 0.105(4) Uani 1 1 d . U .
C14 C 0.8153(7) 0.9623(6) 0.4689(4) 0.095(4) Uani 1 1 d . . .
H14 H 0.8002 0.9396 0.4995 0.114 Uiso 1 1 calc R U .
C15 C 0.7524(6) 1.0026(4) 0.4439(3) 0.061(2) Uani 1 1 d . . .
C16 C 0.7747(5) 1.0375(4) 0.3984(3) 0.0476(18) Uani 1 1 d . . .
H16 H 0.7332 1.0647 0.3815 0.057 Uiso 1 1 calc R U .
C17 C 0.6599(6) 1.0080(4) 0.4663(3) 0.0504(19) Uani 1 1 d . . .
C18 C 0.3500(6) 0.8784(4) 0.7980(5) 0.086(3) Uani 1 1 d . . .
H18A H 0.3961 0.9086 0.7862 0.129 Uiso 1 1 calc R U .
H18B H 0.3344 0.8902 0.8330 0.129 Uiso 1 1 calc R U .
H18C H 0.2993 0.8836 0.7761 0.129 Uiso 1 1 calc R U .
C19 C 0.3812(5) 0.8051(4) 0.7961(3) 0.0401(17) Uani 1 1 d . . .
C20 C 0.7783(9) 0.7500 0.8611(5) 0.086(4) Uani 1 2 d S T P
H20 H 0.7193 0.7500 0.8708 0.103 Uiso 1 2 calc R U P
C21 C 0.8118(14) 0.7500 0.9539(6) 0.170(10) Uani 1 2 d S TU P
H21A H 0.8527 0.7786 0.9725 0.254 Uiso 0.5 1 d R U P
H21B H 0.8145 0.7035 0.9670 0.254 Uiso 0.5 1 d R U P
H21C H 0.7533 0.7679 0.9582 0.254 Uiso 0.5 1 d R U P
C22 C 0.9268(11) 0.7500 0.8899(7) 0.121(7) Uani 1 2 d S T P
H22A H 0.9391 0.7288 0.8570 0.182 Uiso 0.5 1 d R U P
H22B H 0.9557 0.7244 0.9169 0.182 Uiso 0.5 1 d R U P
H22C H 0.9482 0.7968 0.8898 0.182 Uiso 0.5 1 d R U P
C23 C 0.570(3) 1.186(2) 0.7347(16) 0.203(17) Uani 0.5 1 d D U P
H23A H 0.6308 1.1710 0.7328 0.243 Uiso 0.5 1 d R U P
H23B H 0.5324 1.1482 0.7225 0.243 Uiso 0.5 1 d R U P
C24 C 0.526(5) 1.2138(3) 0.787(2) 0.51(6) Uani 0.5 1 d D U P
H24A H 0.5667 1.2129 0.8151 0.771 Uiso 0.5 1 d R U P
H24B H 0.4863 1.1751 0.7896 0.771 Uiso 0.5 1 d R U P
H24C H 0.4925 1.2557 0.7878 0.771 Uiso 0.5 1 d R U P
C25 C 0.9499(14) 0.8849(12) 0.5207(8) 0.198(8) Uani 1 1 d . U .
H25A H 0.9038 0.8501 0.5199 0.237 Uiso 1 1 d R U .
H25B H 0.9357 0.9195 0.5467 0.237 Uiso 1 1 d R U .
C26 C 1.0445(16) 0.8511(11) 0.5307(11) 0.273(14) Uani 1 1 d . U .
H26A H 1.0382 0.8026 0.5379 0.410 Uiso 1 1 d R U .
H26B H 1.0734 0.8733 0.5593 0.410 Uiso 1 1 d R U .
H26C H 1.0791 0.8571 0.4999 0.410 Uiso 1 1 d R U .
N6 N 0.8346(8) 0.7500 0.8987(4) 0.074(3) Uani 1 2 d S T P
O10 O 0.7925(5) 0.7500 0.8157(3) 0.069(2) Uani 1 2 d S T P

loop_
_atom_site_aniso_label
_atom_site_aniso_U_11
_atom_site_aniso_U_22
_atom_site_aniso_U_33
_atom_site_aniso_U_23
_atom_site_aniso_U_13
_atom_site_aniso_U_12
Zn1 0.0291(6) 0.0315(5) 0.0275(5) 0.000 -0.0028(5) 0.000
Zn2 0.0549(5) 0.0293(4) 0.0284(4) 0.0083(3) 0.0019(4) 0.0035(4)
Zn3 0.0333(4) 0.0323(4) 0.0248(4) -0.0002(3) -0.0015(3) -0.0019(3)
N1 0.038(3) 0.035(3) 0.031(3) 0.007(2) -0.002(2) 0.002(3)
N2 0.032(3) 0.037(3) 0.028(3) 0.001(2) 0.001(2) 0.004(3)
N3 0.052(4) 0.033(3) 0.028(3) 0.007(2) 0.006(3) 0.008(3)
N4 0.034(3) 0.035(3) 0.041(3) 0.007(2) 0.006(3) -0.003(3)
N5 0.024(4) 0.031(4) 0.037(4) 0.000 0.007(3) 0.000
O1 0.098(5) 0.031(3) 0.049(3) 0.008(2) -0.002(3) 0.009(3)
O2 0.087(4) 0.034(3) 0.047(3) -0.006(2) -0.007(3) 0.003(3)
O3 0.059(3) 0.071(4) 0.047(3) 0.027(3) 0.018(3) 0.001(3)
O4 0.052(3) 0.072(4) 0.051(3) 0.019(3) 0.011(3) 0.005(3)
O5 0.100(5) 0.073(4) 0.072(4) 0.043(4) 0.039(4) 0.015(4)
O6 0.062(4) 0.149(7) 0.070(4) 0.043(4) 0.021(4) -0.008(4)
O7 0.031(3) 0.038(3) 0.025(3) 0.000 -0.007(3) 0.000
O8 0.348(17) 0.108(9) 0.067(7) 0.000 -0.052(9) 0.000
O9 0.105(6) 0.177(9) 0.155(7) 0.111(7) 0.006(6) 0.038(6)
C1 0.089(7) 0.077(6) 0.037(4) 0.020(4) 0.026(4) 0.031(5)
C2 0.050(5) 0.042(4) 0.027(4) 0.009(3) 0.008(3) 0.002(4)
C3 0.050(4) 0.031(3) 0.031(4) 0.007(3) -0.001(3) 0.013(3)
C4 0.091(7) 0.077(6) 0.042(4) 0.014(4) 0.014(5) 0.049(5)
C5 0.060(5) 0.035(4) 0.039(4) 0.004(3) 0.004(4) -0.003(4)
C6 0.094(7) 0.035(4) 0.037(4) 0.006(3) -0.008(4) 0.008(4)
C7 0.194(11) 0.048(5) 0.050(5) 0.004(4) -0.022(6) 0.001(6)
C8 0.224(16) 0.082(9) 0.049(8) 0.000 -0.039(10) 0.000
C9 0.076(8) 0.037(5) 0.034(5) 0.000 0.002(5) 0.000
C10 0.065(6) 0.071(6) 0.047(5) 0.014(4) 0.015(5) -0.016(5)
C11 0.074(6) 0.063(5) 0.058(5) 0.033(4) 0.017(5) 0.004(5)
C12 0.067(6) 0.108(8) 0.117(9) 0.062(7) 0.041(6) 0.019(6)
C13 0.065(6) 0.121(8) 0.127(9) 0.070(8) 0.012(6) 0.015(6)
C14 0.073(7) 0.118(9) 0.094(7) 0.065(7) 0.036(6) 0.014(6)
C15 0.054(5) 0.057(5) 0.071(6) 0.032(4) 0.007(4) 0.007(4)
C16 0.045(4) 0.054(4) 0.044(4) 0.014(4) 0.007(4) 0.006(4)
C17 0.060(5) 0.048(4) 0.042(4) 0.014(4) 0.006(4) 0.000(4)
C18 0.062(6) 0.032(4) 0.163(10) 0.002(5) 0.037(6) 0.001(4)
C19 0.032(4) 0.043(4) 0.045(4) 0.004(3) 0.004(3) -0.004(3)
C20 0.065(9) 0.142(14) 0.050(8) 0.000 -0.019(7) 0.000
C21 0.117(15) 0.32(3) 0.073(12) 0.000 -0.013(11) 0.000
C22 0.074(11) 0.20(2) 0.093(12) 0.000 -0.012(9) 0.000
C23 0.25(2) 0.19(2) 0.17(2) 0.005(17) -0.045(17) 0.025(18)
C24 0.52(7) 0.51(7) 0.51(7) 0.02(2) 0.01(2) 0.01(2)
C25 0.195(15) 0.198(15) 0.200(15) 0.022(14) -0.009(13) 0.002(13)
C26 0.26(2) 0.20(2) 0.36(3) 0.017(18) -0.20(2) 0.076(17)
N6 0.080(8) 0.098(8) 0.044(6) 0.000 -0.014(6) 0.000
O10 0.066(6) 0.098(6) 0.043(5) 0.000 -0.016(4) 0.000

loop_
_atom_type_symbol
_atom_type_description
_atom_type_scat_dispersion_real
_atom_type_scat_dispersion_imag
_atom_type_scat_source
C C 0.0033 0.0016 'International Tables Vol C Tables 4.2.6.8 and 6.1.1.4'
H H 0.0000 0.0000 'International Tables Vol C Tables 4.2.6.8 and 6.1.1.4'
N N 0.0061 0.0033 'International Tables Vol C Tables 4.2.6.8 and 6.1.1.4'
O O 0.0106 0.0060 'International Tables Vol C Tables 4.2.6.8 and 6.1.1.4'
Zn Zn 0.2839 1.4301 'International Tables Vol C Tables 4.2.6.8 and 6.1.1.4'

loop_
_geom_angle_atom_site_label_1
_geom_angle_atom_site_label_2
_geom_angle_atom_site_label_3
_geom_angle
_geom_angle_site_symmetry_1
_geom_angle_site_symmetry_3
O7 Zn1 N5 108.9(3) . 6_657
O7 Zn1 N1 98.41(18) . 7_575
N5 Zn1 N1 118.71(17) 6_657 7_575
O7 Zn1 N1 98.41(18) . .
N5 Zn1 N1 118.71(18) 6_657 .
N1 Zn1 N1 109.6(3) 7_575 .
N3 Zn2 O4 100.2(2) . 5_676
N3 Zn2 O1 102.6(2) . .
O4 Zn2 O1 87.5(2) 5_676 .
N3 Zn2 O3 101.7(2) . .
O4 Zn2 O3 157.9(2) 5_676 .
O1 Zn2 O3 89.9(2) . .
N3 Zn2 O2 99.0(2) . 5_676
O4 Zn2 O2 88.1(2) 5_676 5_676
O1 Zn2 O2 158.4(2) . 5_676
O3 Zn2 O2 86.3(2) . 5_676
N3 Zn2 Zn2 178.12(17) . 5_676
O4 Zn2 Zn2 81.57(15) 5_676 5_676
O1 Zn2 Zn2 77.95(15) . 5_676
O3 Zn2 Zn2 76.45(15) . 5_676
O2 Zn2 Zn2 80.49(15) 5_676 5_676
O5 Zn3 N2 118.3(3) 2_675 .
O5 Zn3 N4 126.7(3) 2_675 .
N2 Zn3 N4 113.5(2) . .
O5 Zn3 O7 92.5(2) 2_675 .
N2 Zn3 O7 96.2(2) . .
N4 Zn3 O7 93.7(2) . .
O5 Zn3 O6 59.4(2) 2_675 2_675
N2 Zn3 O6 103.1(2) . 2_675
N4 Zn3 O6 98.0(2) . 2_675
O7 Zn3 O6 151.1(2) . 2_675
O5 Zn3 C10 29.4(3) 2_675 2_675
N2 Zn3 C10 115.8(3) . 2_675
N4 Zn3 C10 113.5(3) . 2_675
O7 Zn3 C10 121.3(3) . 2_675
O6 Zn3 C10 30.1(3) 2_675 2_675
C2 N1 N2 106.8(5) . .
C2 N1 Zn1 134.5(5) . .
N2 N1 Zn1 118.2(4) . .
C3 N2 N1 105.7(5) . .
C3 N2 Zn3 137.2(4) . .
N1 N2 Zn3 117.2(4) . .
C3 N3 C2 104.2(5) . .
C3 N3 Zn2 130.0(5) . .
C2 N3 Zn2 125.1(4) . .
C19 N4 N4 106.5(4) . 7_575
C19 N4 Zn3 133.6(5) . .
N4 N4 Zn3 119.85(15) 7_575 .
C19 N5 C19 104.2(7) 7_575 .
C19 N5 Zn1 126.8(4) 7_575 6_557
C19 N5 Zn1 126.8(4) . 6_557
C5 O1 Zn2 131.3(5) . .
C5 O2 Zn2 125.5(4) . 5_676
C17 O3 Zn2 131.9(6) . .
C17 O4 Zn2 124.7(5) . 5_676
C10 O5 Zn3 96.4(5) . 2_674
C10 O6 Zn3 83.3(6) . 2_674
Zn1 O7 Zn3 108.88(17) . 7_575
Zn1 O7 Zn3 108.88(17) . .
Zn3 O7 Zn3 112.8(3) 7_575 .
C8 O8 C23 121.9(17) . .
C8 O8 C23 121.9(17) . 7_585
C23 O8 C23 113(3) . 7_585
C13 O9 C25 122.5(12) . .
N1 C2 N3 111.3(6) . .
N1 C2 C1 123.7(6) . .
N3 C2 C1 125.0(6) . .
N2 C3 N3 112.0(6) . .
N2 C3 C4 124.0(6) . .
N3 C3 C4 124.0(6) . .
O1 C5 O2 124.6(7) . .
O1 C5 C6 119.3(6) . .
O2 C5 C6 116.0(6) . .
C7 C6 C9 120.2(8) . .
C7 C6 C5 118.0(7) . .
C9 C6 C5 121.7(7) . .
C6 C7 C8 119.4(9) . .
C7 C8 C7 121.2(13) . 7_585
C7 C8 O8 119.3(6) . .
C7 C8 O8 119.3(6) 7_585 .
C6 C9 C6 119.4(10) . 7_585
O5 C10 O6 120.4(8) . .
O5 C10 C11 119.1(8) . .
O6 C10 C11 120.4(9) . .
O5 C10 Zn3 54.2(4) . 2_674
O6 C10 Zn3 66.6(5) . 2_674
C11 C10 Zn3 168.9(7) . 2_674
C16 C11 C12 121.5(7) . .
C16 C11 C10 120.1(8) . .
C12 C11 C10 118.3(8) . .
C13 C12 C11 119.0(9) . .
O9 C13 C12 118.8(10) . .
O9 C13 C14 122.5(10) . .
C12 C13 C14 118.6(10) . .
C15 C14 C13 121.5(8) . .
C14 C15 C16 119.6(8) . .
C14 C15 C17 119.6(7) . .
C16 C15 C17 120.8(7) . .
C11 C16 C15 119.5(7) . .
O3 C17 O4 124.7(8) . .
O3 C17 C15 118.8(7) . .
O4 C17 C15 116.5(6) . .
N4 C19 N5 111.3(6) . .
N4 C19 C18 124.9(7) . .
N5 C19 C18 123.8(6) . .
O10 C20 N6 128.2(14) . .
O8 C23 C24 92(3) . .
C24 C24 C23 109.9(17) 7_585 .
O9 C25 C26 101.0(17) . .
C20 N6 C22 122.1(13) . .
C20 N6 C21 124.9(14) . .
C22 N6 C21 112.9(12) . .

loop_
_geom_bond_atom_site_label_1
_geom_bond_atom_site_label_2
_geom_bond_distance
_geom_bond_site_symmetry_2
Zn1 O7 1.971(6) .
Zn1 N5 1.983(7) 6_657
Zn1 N1 1.998(5) 7_575
Zn1 N1 1.998(5) .
Zn2 N3 2.032(5) .
Zn2 O4 2.038(5) 5_676
Zn2 O1 2.041(5) .
Zn2 O3 2.054(5) .
Zn2 O2 2.061(5) 5_676
Zn2 Zn2 2.9962(15) 5_676
Zn3 O5 2.022(6) 2_675
Zn3 N2 2.022(5) .
Zn3 N4 2.040(5) .
Zn3 O7 2.051(3) .
Zn3 O6 2.290(7) 2_675
Zn3 C10 2.478(8) 2_675
N1 C2 1.319(8) .
N1 N2 1.395(7) .
N2 C3 1.326(8) .
N3 C3 1.349(8) .
N3 C2 1.358(8) .
N4 C19 1.299(8) .
N4 N4 1.387(11) 7_575
N5 C19 1.347(8) 7_575
N5 C19 1.347(8) .
N5 Zn1 1.983(7) 6_557
O1 C5 1.230(8) .
O2 C5 1.289(8) .
O2 Zn2 2.061(5) 5_676
O3 C17 1.233(8) .
O4 C17 1.270(9) .
O4 Zn2 2.038(5) 5_676
O5 C10 1.225(10) .
O5 Zn3 2.022(5) 2_674
O6 C10 1.251(10) .
O6 Zn3 2.290(7) 2_674
O7 Zn3 2.051(3) 7_575
O8 C8 1.393(17) .
O8 C23 1.49(4) .
O8 C23 1.49(4) 7_585
O9 C13 1.348(12) .
O9 C25 1.40(2) .
C1 C2 1.496(10) .
C3 C4 1.486(10) .
C5 C6 1.507(10) .
C6 C7 1.367(11) .
C6 C9 1.390(9) .
C7 C8 1.378(11) .
C8 C7 1.378(11) 7_585
C9 C6 1.390(9) 7_585
C10 C11 1.506(10) .
C10 Zn3 2.478(8) 2_674
C11 C16 1.385(11) .
C11 C12 1.409(12) .
C12 C13 1.403(13) .
C13 C14 1.409(14) .
C14 C15 1.392(12) .
C15 C16 1.395(10) .
C15 C17 1.522(12) .
C18 C19 1.494(10) .
C20 O10 1.191(14) .
C20 N6 1.293(15) .
C21 N6 1.464(18) .
C22 N6 1.418(18) .
C23 C24 1.60(2) .
C24 C24 1.399(10) 7_585
C25 C26 1.60(2) .
